data_4301563
loop_
_publ_author_name
'Ramaswamy Murugavel'
'Ganesan Prabusankar'
'Ashish Sharma'
'Raghavan B. Sunoj'
'Ray J. Butcher'

_publ_contact_author_address
;
Department of Chemistry
Indian Institute of Technology Bombay
Powai
Mumbai
Maharastra
400076
INDIA
;
_publ_contact_author_email RMV@CHEM.IITB.AC.IN
_publ_contact_author_name 'Ramaswamy Murugavel'
_publ_section_title
;
Conformational and Isomeric Preferences of Six-Membered Inorganic
Heterocycles [EtNP(E)(OR)]3 (E = Lone Pair, O, S, or Se): A Synthetic,
Spectroscopic, Structural, and Computational Study
;
_journal_name_full 'Inorganic Chemistry'
_journal_page_first 2048
_journal_page_last 2059
_journal_paper_doi 10.1021/ic801945q
_journal_volume 48
_journal_year 2009
_chemical_formula_analytical 'C42 H66 N3 O3 P3 '
_chemical_formula_moiety '[EtNP(OAr)]3'
_chemical_formula_sum 'C42 H66 N3 O3 P3'
_chemical_formula_weight 753.89
_chemical_melting_point 192
_chemical_name_common cyclotriphosphazane
_chemical_name_systematic
;
 ?
;
_space_group_IT_number 218
_symmetry_cell_setting cubic
_symmetry_space_group_name_Hall 'P -4n 2 3'
_symmetry_space_group_name_H-M 'P -4 3 n'
_atom_sites_solution_hydrogens geom
_atom_sites_solution_primary direct
_atom_sites_solution_secondary difmap
_audit_creation_method SHELXL-97
_cell_angle_alpha 90.00
_cell_angle_beta 90.00
_cell_angle_gamma 90.00
_cell_formula_units_Z 8
_cell_length_a 21.975(2)
_cell_length_b 21.975(2)
_cell_length_c 21.975(2)
_cell_measurement_temperature 200(2)
_cell_volume 10611.7(17)
_computing_cell_refinement DIF4
_computing_data_collection DIF4
_computing_data_reduction REDU4
_computing_molecular_graphics Pluton/Ortep3
_computing_publication_material ciftab
_computing_structure_refinement 'SHELXL-97 (Sheldrick, 1997)'
_computing_structure_solution 'SHELXS-86 (Sheldrick, 1990)'
_diffrn_ambient_temperature 200(2)
_diffrn_measured_fraction_theta_full 0.992
_diffrn_measured_fraction_theta_max 0.992
_diffrn_radiation_monochromator graphite
_diffrn_radiation_source 'fine-focus sealed tube'
_diffrn_radiation_type MoK\a
_diffrn_radiation_wavelength 0.71073
_diffrn_reflns_av_R_equivalents 0.0500
_diffrn_reflns_av_sigmaI/netI 0.0524
_diffrn_reflns_limit_h_max 26
_diffrn_reflns_limit_h_min -26
_diffrn_reflns_limit_k_max 23
_diffrn_reflns_limit_k_min -3
_diffrn_reflns_limit_l_max 15
_diffrn_reflns_limit_l_min 0
_diffrn_reflns_number 2808
_diffrn_reflns_theta_full 25.02
_diffrn_reflns_theta_max 25.02
_diffrn_reflns_theta_min 3.71
_diffrn_standards_decay_% 0
_diffrn_standards_interval_time 90
_exptl_absorpt_coefficient_mu 0.144
_exptl_absorpt_correction_T_max 0.9059
_exptl_absorpt_correction_T_min 0.9059
_exptl_absorpt_correction_type none
_exptl_crystal_colour colourless
_exptl_crystal_density_diffrn 0.944
_exptl_crystal_density_method 'not measured'
_exptl_crystal_description cubic_blocks
_exptl_crystal_F_000 3264
_exptl_crystal_size_max 0.70
_exptl_crystal_size_mid 0.70
_exptl_crystal_size_min 0.70
_refine_diff_density_max 0.224
_refine_diff_density_min -0.246
_refine_diff_density_rms 0.047
_refine_ls_abs_structure_details 'Flack H D (1983), Acta Cryst. A39, 876-881'
_refine_ls_extinction_method none
_refine_ls_goodness_of_fit_ref 1.084
_refine_ls_hydrogen_treatment constr
_refine_ls_matrix_type full
_refine_ls_number_parameters 159
_refine_ls_number_reflns 1694
_refine_ls_number_restraints 0
_refine_ls_restrained_S_all 1.084
_refine_ls_R_factor_all 0.0822
_refine_ls_R_factor_gt 0.0574
_refine_ls_shift/su_max 0.000
_refine_ls_shift/su_mean 0.000
_refine_ls_structure_factor_coef Fsqd
_refine_ls_weighting_details 'calc w=1/[\s^2^(Fo^2^)+(0.0623P)^2^+6.5201P] where P=(Fo^2^+2Fc^2^)/3'
_refine_ls_weighting_scheme calc
_refine_ls_wR_factor_gt 0.1335
_refine_ls_wR_factor_ref 0.1524
_reflns_number_gt 1348
_reflns_number_total 1694
_reflns_threshold_expression >2sigma(I)
_cod_data_source_file ic801945q_si_001_2.cif
_cod_data_source_block mur7
_cod_original_cell_volume 10612.2(18)
_cod_database_code 4301563

loop_
_symmetry_equiv_pos_as_xyz
'x, y, z'
'-x, -y, z'
'-x, y, -z'
'x, -y, -z'
'z, x, y'
'z, -x, -y'
'-z, -x, y'
'-z, x, -y'
'y, z, x'
'-y, z, -x'
'y, -z, -x'
'-y, -z, x'
'y+1/2, x+1/2, z+1/2'
'-y+1/2, -x+1/2, z+1/2'
'y+1/2, -x+1/2, -z+1/2'
'-y+1/2, x+1/2, -z+1/2'
'x+1/2, z+1/2, y+1/2'
'-x+1/2, z+1/2, -y+1/2'
'-x+1/2, -z+1/2, y+1/2'
'x+1/2, -z+1/2, -y+1/2'
'z+1/2, y+1/2, x+1/2'
'z+1/2, -y+1/2, -x+1/2'
'-z+1/2, y+1/2, -x+1/2'
'-z+1/2, -y+1/2, x+1/2'

loop_
_atom_site_label
_atom_site_type_symbol
_atom_site_fract_x
_atom_site_fract_y
_atom_site_fract_z
_atom_site_U_iso_or_equiv
_atom_site_adp_type
_atom_site_occupancy
_atom_site_symmetry_multiplicity
_atom_site_calc_flag
_atom_site_refinement_flags
_atom_site_disorder_assembly
_atom_site_disorder_group
P1 P 0.82496(6) 0.28094(6) 0.18520(6) 0.0359(3) Uani 1 1 d . . .
O1 O 0.78679(14) 0.33730(14) 0.21947(15) 0.0378(8) Uani 1 1 d . . .
N1 N 0.76645(18) 0.24268(18) 0.15368(18) 0.0349(10) Uani 1 1 d . . .
C1 C 0.7544(3) 0.2607(3) 0.0896(3) 0.0575(17) Uani 1 1 d . . .
H1A H 0.7630 0.3047 0.0847 0.069 Uiso 1 1 calc R . .
H1B H 0.7108 0.2541 0.0803 0.069 Uiso 1 1 calc R . .
C2 C 0.7927(4) 0.2251(5) 0.0451(3) 0.106(3) Uani 1 1 d . . .
H2A H 0.7819 0.2368 0.0035 0.159 Uiso 1 1 calc R . .
H2B H 0.7852 0.1815 0.0506 0.159 Uiso 1 1 calc R . .
H2C H 0.8358 0.2338 0.0523 0.159 Uiso 1 1 calc R . .
C11 C 0.8196(2) 0.3902(2) 0.2350(2) 0.0380(12) Uani 1 1 d . . .
C12 C 0.8263(3) 0.4026(2) 0.2976(3) 0.0497(15) Uani 1 1 d . . .
C121 C 0.7985(3) 0.3634(3) 0.3464(3) 0.0576(17) Uani 1 1 d . . .
H121 H 0.7820 0.3258 0.3266 0.069 Uiso 1 1 calc R . .
C122 C 0.8416(4) 0.3440(4) 0.3957(3) 0.090(2) Uani 1 1 d . . .
H12A H 0.8203 0.3176 0.4246 0.135 Uiso 1 1 calc R . .
H12B H 0.8570 0.3800 0.4170 0.135 Uiso 1 1 calc R . .
H12C H 0.8758 0.3217 0.3776 0.135 Uiso 1 1 calc R . .
C123 C 0.7448(4) 0.3970(4) 0.3774(4) 0.101(3) Uani 1 1 d . . .
H12D H 0.7161 0.4110 0.3463 0.151 Uiso 1 1 calc R . .
H12E H 0.7603 0.4320 0.4002 0.151 Uiso 1 1 calc R . .
H12F H 0.7239 0.3691 0.4053 0.151 Uiso 1 1 calc R . .
C13 C 0.8584(3) 0.4550(2) 0.3140(3) 0.0539(15) Uani 1 1 d . . .
H13 H 0.8642 0.4641 0.3559 0.065 Uiso 1 1 calc R . .
C14 C 0.8818(3) 0.4937(3) 0.2707(3) 0.0533(15) Uani 1 1 d . . .
H14 H 0.9038 0.5290 0.2827 0.064 Uiso 1 1 calc R . .
C15 C 0.8732(2) 0.4811(2) 0.2097(3) 0.0492(15) Uani 1 1 d . . .
H15 H 0.8894 0.5081 0.1800 0.059 Uiso 1 1 calc R . .
C16 C 0.8413(2) 0.4298(2) 0.1909(3) 0.0438(13) Uani 1 1 d . . .
C161 C 0.8319(3) 0.4196(3) 0.1228(3) 0.0514(15) Uani 1 1 d . . .
H161 H 0.8040 0.3840 0.1179 0.062 Uiso 1 1 calc R . .
C162 C 0.8007(4) 0.4753(3) 0.0939(3) 0.078(2) Uani 1 1 d . . .
H16A H 0.7634 0.4848 0.1165 0.116 Uiso 1 1 calc R . .
H16B H 0.7905 0.4662 0.0515 0.116 Uiso 1 1 calc R . .
H16C H 0.8283 0.5103 0.0954 0.116 Uiso 1 1 calc R . .
C163 C 0.8900(3) 0.4050(3) 0.0905(3) 0.074(2) Uani 1 1 d . . .
H16D H 0.8816 0.3980 0.0472 0.112 Uiso 1 1 calc R . .
H16E H 0.9081 0.3683 0.1083 0.112 Uiso 1 1 calc R . .
H16F H 0.9184 0.4392 0.0947 0.112 Uiso 1 1 calc R . .

loop_
_atom_site_aniso_label
_atom_site_aniso_U_11
_atom_site_aniso_U_22
_atom_site_aniso_U_33
_atom_site_aniso_U_23
_atom_site_aniso_U_13
_atom_site_aniso_U_12
P1 0.0379(7) 0.0360(7) 0.0337(7) 0.0046(6) -0.0008(6) -0.0057(6)
O1 0.0337(17) 0.0363(19) 0.0434(19) 0.0007(16) -0.0014(16) -0.0075(15)
N1 0.040(2) 0.034(2) 0.031(2) 0.0063(17) -0.0026(18) -0.0030(19)
C1 0.069(4) 0.051(4) 0.052(3) 0.013(3) -0.020(3) -0.021(3)
C2 0.130(8) 0.146(8) 0.042(4) -0.013(5) 0.010(4) -0.014(7)
C11 0.034(3) 0.032(3) 0.048(3) 0.000(2) -0.007(2) 0.000(2)
C12 0.054(3) 0.038(3) 0.058(3) 0.001(3) -0.011(3) 0.001(3)
C121 0.076(5) 0.050(3) 0.047(3) -0.002(3) -0.003(3) -0.013(3)
C122 0.090(6) 0.103(6) 0.076(5) 0.024(5) -0.018(4) -0.014(5)
C123 0.077(5) 0.109(7) 0.116(7) 0.032(6) 0.027(5) -0.002(5)
C13 0.059(4) 0.046(3) 0.056(4) -0.011(3) -0.010(3) -0.002(3)
C14 0.050(3) 0.036(3) 0.074(4) -0.009(3) -0.005(3) -0.006(3)
C15 0.044(3) 0.039(3) 0.064(4) 0.006(3) -0.007(3) -0.002(2)
C16 0.040(3) 0.032(3) 0.060(3) 0.001(3) -0.009(3) 0.004(2)
C161 0.060(4) 0.047(3) 0.047(3) 0.010(3) -0.014(3) -0.012(3)
C162 0.097(5) 0.056(4) 0.080(5) 0.025(4) -0.037(4) -0.014(4)
C163 0.097(6) 0.072(5) 0.055(4) 0.003(3) 0.005(4) -0.019(4)

loop_
_atom_type_symbol
_atom_type_description
_atom_type_scat_dispersion_real
_atom_type_scat_dispersion_imag
_atom_type_scat_source
C C 0.0033 0.0016 'International Tables Vol C Tables 4.2.6.8 and 6.1.1.4'
H H 0.0000 0.0000 'International Tables Vol C Tables 4.2.6.8 and 6.1.1.4'
N N 0.0061 0.0033 'International Tables Vol C Tables 4.2.6.8 and 6.1.1.4'
O O 0.0106 0.0060 'International Tables Vol C Tables 4.2.6.8 and 6.1.1.4'
P P 0.1023 0.0942 'International Tables Vol C Tables 4.2.6.8 and 6.1.1.4'

loop_
_geom_angle_atom_site_label_1
_geom_angle_atom_site_label_2
_geom_angle_atom_site_label_3
_geom_angle
_geom_angle_site_symmetry_1
_geom_angle_site_symmetry_3
_geom_angle_publ_flag
O1 P1 N1 99.89(19) . . ?
O1 P1 N1 104.87(19) . 7_665 ?
N1 P1 N1 102.1(2) . 7_665 ?
C11 O1 P1 117.5(3) . . ?
C1 N1 P1 113.1(3) . . ?
C1 N1 P1 110.5(3) . 10_656 ?
P1 N1 P1 136.3(2) . 10_656 ?
N1 C1 C2 112.1(5) . . ?
C16 C11 C12 121.7(5) . . ?
C16 C11 O1 121.5(4) . . ?
C12 C11 O1 116.7(4) . . ?
C13 C12 C11 117.6(5) . . ?
C13 C12 C121 119.5(5) . . ?
C11 C12 C121 122.8(5) . . ?
C122 C121 C12 114.8(5) . . ?
C122 C121 C123 107.4(6) . . ?
C12 C121 C123 110.5(5) . . ?
C14 C13 C12 121.3(6) . . ?
C13 C14 C15 119.7(5) . . ?
C14 C15 C16 121.3(6) . . ?
C11 C16 C15 118.3(5) . . ?
C11 C16 C161 123.2(5) . . ?
C15 C16 C161 118.6(5) . . ?
C163 C161 C16 112.4(5) . . ?
C163 C161 C162 110.8(5) . . ?
C16 C161 C162 110.4(5) . . ?

loop_
_geom_bond_atom_site_label_1
_geom_bond_atom_site_label_2
_geom_bond_distance
_geom_bond_site_symmetry_2
_geom_bond_publ_flag
P1 O1 1.675(4) . ?
P1 N1 1.685(4) . ?
P1 N1 1.703(4) 7_665 ?
O1 C11 1.410(6) . ?
N1 C1 1.486(6) . ?
N1 P1 1.703(4) 10_656 ?
C1 C2 1.510(10) . ?
C11 C16 1.388(7) . ?
C11 C12 1.409(7) . ?
C12 C13 1.398(8) . ?
C12 C121 1.506(8) . ?
C121 C122 1.502(9) . ?
C121 C123 1.550(10) . ?
C13 C14 1.377(8) . ?
C14 C15 1.382(8) . ?
C15 C16 1.391(7) . ?
C16 C161 1.526(8) . ?
C161 C163 1.497(10) . ?
C161 C162 1.540(8) . ?
